data_7715756
loop_
_publ_author_name
'Gao, Yan'
'Xu, Lei'
'Feng, Zi-Heng'
'Qian, Yin'
'Tian, Zheng-Fang'
'Ren, Xiao-Ming'

_publ_section_title
;
 Polymorph transformation in a mixed-stacking nickel-dithiolene complex
 with the derivative of 4,4'-bipyridinium.
;
_journal_issue 19
_journal_name_full 'Dalton transactions (Cambridge, England : 2003)'
_journal_page_first 8202
_journal_page_last 8213
_journal_paper_doi 10.1039/d4dt00324a
_journal_volume 53
_journal_year 2024
_chemical_formula_moiety '2(C4 N2 Ni0.5 S2), 2(C9 H13 N)'
_chemical_formula_sum 'C26 H26 N6 Ni S4'
_chemical_formula_weight 609.48
_space_group_crystal_system triclinic
_space_group_IT_number 2
_space_group_name_Hall '-P 1'
_space_group_name_H-M_alt 'P -1'
_atom_sites_solution_hydrogens geom
_audit_creation_date 2024-04-14
_audit_creation_method
;
Olex2 1.5
(compiled 2024.02.16 svn.r378c4104 for OlexSys, GUI svn.r6928)
;
_audit_update_record
;
2024-04-15 deposited with the CCDC.	2024-04-17 downloaded from the CCDC.
;
_cell_angle_alpha 94.597(3)
_cell_angle_beta 94.082(3)
_cell_angle_gamma 93.219(3)
_cell_formula_units_Z 2
_cell_length_a 7.1650(7)
_cell_length_b 9.2160(8)
_cell_length_c 21.1039(18)
_cell_measurement_reflns_used 6105
_cell_measurement_temperature 105(2)
_cell_measurement_theta_max 26.359
_cell_measurement_theta_min 2.348
_cell_volume 1382.9(2)
_computing_cell_refinement 'SAINT V8.40A (Bruker, 2019)'
_computing_data_collection 'Bruker APEX2'
_computing_data_reduction 'SAINT V8.40A (Bruker, 2019)'
_computing_molecular_graphics 'Olex2 1.5 (Dolomanov et al., 2009)'
_computing_publication_material 'Olex2 1.5 (Dolomanov et al., 2009)'
_computing_structure_refinement 'SHELXL 2018/3 (Sheldrick, 2015)'
_computing_structure_solution 'SHELXS-97 (Sheldrick 2008)'
_diffrn_ambient_temperature 105.00
_diffrn_measured_fraction_theta_full 0.997
_diffrn_measured_fraction_theta_max 0.996
_diffrn_measurement_device_type 'Bruker APEX-II CCD'
_diffrn_measurement_method '\f and \w scans'
_diffrn_radiation_type MoK\a
_diffrn_radiation_wavelength 0.71073
_diffrn_reflns_av_R_equivalents 0.0615
_diffrn_reflns_av_unetI/netI 0.0732
_diffrn_reflns_Laue_measured_fraction_full 0.997
_diffrn_reflns_Laue_measured_fraction_max 0.996
_diffrn_reflns_limit_h_max 8
_diffrn_reflns_limit_h_min -8
_diffrn_reflns_limit_k_max 11
_diffrn_reflns_limit_k_min -10
_diffrn_reflns_limit_l_max 26
_diffrn_reflns_limit_l_min -26
_diffrn_reflns_number 15728
_diffrn_reflns_point_group_measured_fraction_full 0.997
_diffrn_reflns_point_group_measured_fraction_max 0.996
_diffrn_reflns_theta_full 25.242
_diffrn_reflns_theta_max 26.405
_diffrn_reflns_theta_min 2.221
_diffrn_source_current 1.4
_diffrn_source_power 0.07
_diffrn_source_voltage 50.0
_diffrn_standards_number 0
_exptl_absorpt_coefficient_mu 1.031
_exptl_absorpt_correction_T_max 0.7454
_exptl_absorpt_correction_T_min 0.5700
_exptl_absorpt_correction_type multi-scan
_exptl_absorpt_process_details
;
SADABS-2016/2 (Bruker,2016/2) was used for absorption correction.
wR2(int) was 0.1206 before and 0.0652 after correction.
The Ratio of minimum to maximum transmission is 0.7647.
The \l/2 correction factor is Not present.
;
_exptl_crystal_colour red
_exptl_crystal_colour_primary red
_exptl_crystal_density_diffrn 1.464
_exptl_crystal_description needle
_exptl_crystal_F_000 632
_exptl_crystal_size_max 0.4
_exptl_crystal_size_mid 0.14
_exptl_crystal_size_min 0.1
_refine_diff_density_max 0.663
_refine_diff_density_min -0.682
_refine_diff_density_rms 0.091
_refine_ls_extinction_method none
_refine_ls_goodness_of_fit_ref 1.034
_refine_ls_hydrogen_treatment constr
_refine_ls_matrix_type full
_refine_ls_number_parameters 337
_refine_ls_number_reflns 5634
_refine_ls_number_restraints 0
_refine_ls_restrained_S_all 1.034
_refine_ls_R_factor_all 0.0680
_refine_ls_R_factor_gt 0.0447
_refine_ls_shift/su_max 0.000
_refine_ls_shift/su_mean 0.000
_refine_ls_structure_factor_coef Fsqd
_refine_ls_weighting_details 'w=1/[\s^2^(Fo^2^)+(0.0450P)^2^+0.4941P] where P=(Fo^2^+2Fc^2^)/3'
_refine_ls_weighting_scheme calc
_refine_ls_wR_factor_gt 0.1004
_refine_ls_wR_factor_ref 0.1116
_reflns_Friedel_coverage 0.000
_reflns_number_gt 4277
_reflns_number_total 5634
_reflns_threshold_expression 'I > 2\s(I)'
_cod_data_source_file d4dt00324a2.cif
_cod_data_source_block 1
_cod_depositor_comments 'Adding full bibliography for 7715756--7715757.cif.'
_cod_database_code 7715756
_shelx_shelxl_version_number 2018/3
_shelx_space_group_comment
;
The symmetry employed for this shelxl refinement is uniquely defined
by the following loop, which should always be used as a source of
symmetry information in preference to the above space-group names.
They are only intended as comments.
;
_shelx_estimated_absorpt_t_max 0.904
_shelx_estimated_absorpt_t_min 0.683
_olex2_refinement_description
;
1. Fixed Uiso
 At 1.2 times of:
  All C(H) groups, All C(H,H) groups
 At 1.5 times of:
  All C(H,H,H) groups
2.a Secondary CH2 refined with riding coordinates:
 C14(H14A,H14B), C15(H15A,H15B), C16(H16A,H16B), C23(H23A,H23B), C24(H24A,
 H24B), C25(H25A,H25B)
2.b Me refined with riding coordinates:
 C17(H17A,H17B,H17C), C26(H26A,H26B,H26C)
2.c Aromatic/amide H refined with riding coordinates:
 C9(H9), C10(H10), C12(H12), C13(H13), C18(H18), C19(H19), C21(H21), C22(H22)
;
_olex2_submission_special_instructions 'No special instructions were received'

loop_
_space_group_symop_operation_xyz
'x, y, z'
'-x, -y, -z'

loop_
_atom_site_label
_atom_site_type_symbol
_atom_site_fract_x
_atom_site_fract_y
_atom_site_fract_z
_atom_site_U_iso_or_equiv
_atom_site_adp_type
_atom_site_occupancy
_atom_site_site_symmetry_order
_atom_site_calc_flag
_atom_site_refinement_flags_posn
_atom_site_refinement_flags_adp
_atom_site_refinement_flags_occupancy
_atom_site_disorder_assembly
_atom_site_disorder_group
Ni1 Ni 1.000000 0.000000 0.500000 0.01928(15) Uani 1 2 d S . P . .
Ni2 Ni 0.000000 0.000000 1.000000 0.02091(15) Uani 1 2 d S . P . .
S1 S 0.74708(11) 0.12021(8) 0.49455(3) 0.02193(18) Uani 1 1 d . . . . .
S2 S 1.07755(11) 0.06004(8) 0.40729(3) 0.02263(18) Uani 1 1 d . . . . .
S3 S -0.10967(11) 0.04130(9) 0.90488(3) 0.02443(19) Uani 1 1 d . . . . .
S4 S 0.24412(11) 0.14864(9) 0.99665(3) 0.02487(19) Uani 1 1 d . . . . .
N1 N 0.5105(4) 0.3820(3) 0.39582(11) 0.0272(6) Uani 1 1 d . . . . .
N2 N 0.9324(4) 0.3082(3) 0.28303(11) 0.0288(6) Uani 1 1 d . . . . .
N3 N 0.0314(4) 0.2274(3) 0.76448(12) 0.0353(7) Uani 1 1 d . . . . .
N4 N 0.4600(4) 0.4049(3) 0.89243(12) 0.0348(7) Uani 1 1 d . . . . .
N5 N 0.1918(4) 0.7375(3) 0.89622(11) 0.0222(6) Uani 1 1 d . . . . .
N6 N 0.2421(4) 0.2736(3) 0.59907(11) 0.0220(6) Uani 1 1 d . . . . .
C1 C 0.6232(5) 0.3023(3) 0.40754(13) 0.0221(7) Uani 1 1 d . . . . .
C2 C 0.7638(4) 0.2048(3) 0.42432(13) 0.0210(6) Uani 1 1 d . . . . .
C3 C 0.9075(5) 0.1787(3) 0.38669(13) 0.0229(7) Uani 1 1 d . . . . .
C4 C 0.9214(4) 0.2495(3) 0.32886(13) 0.0222(7) Uani 1 1 d . . . . .
C5 C 0.0431(4) 0.2018(3) 0.81696(14) 0.0251(7) Uani 1 1 d . . . . .
C6 C 0.0590(5) 0.1635(3) 0.88149(13) 0.0234(7) Uani 1 1 d . . . . .
C7 C 0.2106(5) 0.2145(3) 0.92198(13) 0.0233(7) Uani 1 1 d . . . . .
C8 C 0.3477(5) 0.3190(4) 0.90425(13) 0.0257(7) Uani 1 1 d . . . . .
C9 C 0.2711(5) 0.7337(4) 0.95577(14) 0.0269(7) Uani 1 1 d . . . . .
H9 H 0.378054 0.796754 0.969824 0.032 Uiso 1 1 calc R U . . .
C10 C 0.1990(5) 0.6397(4) 0.99644(13) 0.0266(7) Uani 1 1 d . . . . .
H10 H 0.257985 0.637302 1.038077 0.032 Uiso 1 1 calc R U . . .
C11 C 0.0422(4) 0.5487(3) 0.97769(13) 0.0211(6) Uani 1 1 d . . . . .
C12 C -0.0360(5) 0.5538(4) 0.91512(14) 0.0286(7) Uani 1 1 d . . . . .
H12 H -0.143884 0.492652 0.900078 0.034 Uiso 1 1 calc R U . . .
C13 C 0.0431(5) 0.6468(3) 0.87575(14) 0.0264(7) Uani 1 1 d . . . . .
H13 H -0.008467 0.647042 0.833022 0.032 Uiso 1 1 calc R U . . .
C14 C 0.2671(5) 0.8461(3) 0.85514(14) 0.0249(7) Uani 1 1 d . . . . .
H14A H 0.303167 0.938325 0.881639 0.030 Uiso 1 1 calc R U . . .
H14B H 0.166893 0.866259 0.822850 0.030 Uiso 1 1 calc R U . . .
C15 C 0.4352(5) 0.7977(3) 0.82136(13) 0.0239(7) Uani 1 1 d . . . . .
H15A H 0.401034 0.705767 0.794435 0.029 Uiso 1 1 calc R U . . .
H15B H 0.537869 0.779468 0.853116 0.029 Uiso 1 1 calc R U . . .
C16 C 0.5009(5) 0.9166(4) 0.77978(14) 0.0270(7) Uani 1 1 d . . . . .
H16A H 0.397085 0.934276 0.748385 0.032 Uiso 1 1 calc R U . . .
H16B H 0.532554 1.008396 0.807056 0.032 Uiso 1 1 calc R U . . .
C17 C 0.6704(5) 0.8761(4) 0.74460(14) 0.0308(8) Uani 1 1 d . . . . .
H17A H 0.707010 0.955248 0.718769 0.046 Uiso 1 1 calc R U . . .
H17B H 0.774559 0.860552 0.775488 0.046 Uiso 1 1 calc R U . . .
H17C H 0.639080 0.786428 0.716813 0.046 Uiso 1 1 calc R U . . .
C18 C 0.2985(5) 0.2929(3) 0.54085(13) 0.0244(7) Uani 1 1 d . . . . .
H18 H 0.403646 0.244731 0.526698 0.029 Uiso 1 1 calc R U . . .
C19 C 0.2059(4) 0.3815(3) 0.50146(13) 0.0229(7) Uani 1 1 d . . . . .
H19 H 0.248513 0.394888 0.460589 0.027 Uiso 1 1 calc R U . . .
C20 C 0.0510(4) 0.4516(3) 0.52091(13) 0.0203(6) Uani 1 1 d . . . . .
C21 C -0.0072(4) 0.4261(3) 0.58112(13) 0.0212(6) Uani 1 1 d . . . . .
H21 H -0.114913 0.470036 0.595654 0.025 Uiso 1 1 calc R U . . .
C22 C 0.0904(4) 0.3381(3) 0.61944(13) 0.0231(7) Uani 1 1 d . . . . .
H22 H 0.050659 0.322626 0.660498 0.028 Uiso 1 1 calc R U . . .
C23 C 0.3510(5) 0.1801(3) 0.64089(14) 0.0268(7) Uani 1 1 d . . . . .
H23A H 0.386388 0.092786 0.615121 0.032 Uiso 1 1 calc R U . . .
H23B H 0.271810 0.146954 0.674155 0.032 Uiso 1 1 calc R U . . .
C24 C 0.5276(5) 0.2637(3) 0.67249(14) 0.0268(7) Uani 1 1 d . . . . .
H24A H 0.608764 0.194012 0.692517 0.032 Uiso 1 1 calc R U . . .
H24B H 0.597354 0.307518 0.639159 0.032 Uiso 1 1 calc R U . . .
C25 C 0.4899(4) 0.3840(3) 0.72289(13) 0.0248(7) Uani 1 1 d . . . . .
H25A H 0.409831 0.454819 0.703167 0.030 Uiso 1 1 calc R U . . .
H25B H 0.421028 0.341043 0.756618 0.030 Uiso 1 1 calc R U . . .
C26 C 0.6703(5) 0.4629(4) 0.75256(16) 0.0340(8) Uani 1 1 d . . . . .
H26A H 0.640956 0.539317 0.784684 0.051 Uiso 1 1 calc R U . . .
H26B H 0.748806 0.393308 0.772793 0.051 Uiso 1 1 calc R U . . .
H26C H 0.737617 0.507006 0.719378 0.051 Uiso 1 1 calc R U . . .

loop_
_atom_site_aniso_label
_atom_site_aniso_U_11
_atom_site_aniso_U_22
_atom_site_aniso_U_33
_atom_site_aniso_U_23
_atom_site_aniso_U_13
_atom_site_aniso_U_12
Ni1 0.0232(3) 0.0234(3) 0.0115(2) 0.0018(2) 0.0032(2) 0.0011(2)
Ni2 0.0213(3) 0.0293(3) 0.0122(2) 0.0020(2) 0.0006(2) 0.0023(2)
S1 0.0248(4) 0.0271(4) 0.0146(3) 0.0037(3) 0.0048(3) 0.0018(3)
S2 0.0269(4) 0.0279(4) 0.0143(3) 0.0040(3) 0.0054(3) 0.0036(3)
S3 0.0234(4) 0.0358(4) 0.0139(3) 0.0039(3) -0.0006(3) 0.0008(4)
S4 0.0250(5) 0.0338(4) 0.0155(3) 0.0041(3) -0.0011(3) -0.0007(4)
N1 0.0316(17) 0.0317(15) 0.0188(13) 0.0044(11) 0.0035(11) 0.0015(13)
N2 0.0315(17) 0.0374(16) 0.0177(13) 0.0045(12) 0.0015(11) 0.0006(13)
N3 0.0346(18) 0.0496(18) 0.0236(14) 0.0119(13) 0.0033(12) 0.0053(15)
N4 0.0374(19) 0.0425(18) 0.0240(14) 0.0065(13) -0.0009(12) -0.0025(15)
N5 0.0263(15) 0.0249(13) 0.0157(11) 0.0024(10) 0.0036(10) 0.0017(12)
N6 0.0271(15) 0.0220(13) 0.0165(12) 0.0032(10) -0.0026(10) 0.0009(11)
C1 0.0260(18) 0.0264(16) 0.0132(13) 0.0016(12) 0.0011(12) -0.0047(14)
C2 0.0255(18) 0.0234(15) 0.0136(13) 0.0018(12) 0.0005(12) -0.0019(13)
C3 0.0288(18) 0.0245(16) 0.0152(13) 0.0012(12) 0.0021(12) -0.0003(14)
C4 0.0221(17) 0.0270(16) 0.0163(14) -0.0022(12) -0.0001(12) -0.0005(13)
C5 0.0238(18) 0.0314(17) 0.0212(15) 0.0043(13) 0.0026(13) 0.0061(14)
C6 0.0299(19) 0.0272(16) 0.0145(13) 0.0040(12) 0.0029(12) 0.0089(14)
C7 0.0288(19) 0.0256(16) 0.0166(13) 0.0021(12) 0.0055(12) 0.0050(14)
C8 0.0279(19) 0.0334(18) 0.0156(14) 0.0011(13) -0.0014(13) 0.0055(16)
C9 0.0261(19) 0.0350(18) 0.0192(14) 0.0045(13) -0.0012(13) -0.0015(15)
C10 0.0279(19) 0.0374(18) 0.0137(13) 0.0032(13) -0.0015(12) -0.0020(15)
C11 0.0265(17) 0.0216(15) 0.0165(13) 0.0029(12) 0.0048(12) 0.0067(13)
C12 0.033(2) 0.0335(18) 0.0177(14) 0.0031(13) -0.0027(13) -0.0060(15)
C13 0.033(2) 0.0300(17) 0.0156(14) 0.0031(13) -0.0031(13) -0.0026(15)
C14 0.0309(19) 0.0241(16) 0.0208(14) 0.0053(12) 0.0072(13) 0.0010(14)
C15 0.0277(18) 0.0273(16) 0.0170(14) 0.0007(12) 0.0025(12) 0.0031(14)
C16 0.0268(19) 0.0331(18) 0.0222(15) 0.0068(14) 0.0042(13) 0.0020(15)
C17 0.034(2) 0.0384(19) 0.0210(15) 0.0056(14) 0.0070(14) -0.0009(16)
C18 0.0258(18) 0.0293(16) 0.0177(14) -0.0008(13) 0.0008(12) 0.0020(14)
C19 0.0263(18) 0.0286(16) 0.0137(13) 0.0013(12) 0.0015(12) 0.0006(14)
C20 0.0236(17) 0.0229(15) 0.0135(13) 0.0014(12) -0.0018(12) -0.0014(13)
C21 0.0234(17) 0.0235(15) 0.0164(13) 0.0006(12) 0.0026(12) -0.0002(13)
C22 0.0257(18) 0.0274(16) 0.0153(13) 0.0012(12) 0.0002(12) -0.0028(14)
C23 0.034(2) 0.0248(16) 0.0212(15) 0.0055(13) -0.0051(13) 0.0035(15)
C24 0.0286(19) 0.0281(16) 0.0233(15) 0.0030(13) -0.0047(13) 0.0050(14)
C25 0.0268(18) 0.0292(16) 0.0182(14) 0.0025(13) 0.0007(12) 0.0001(14)
C26 0.033(2) 0.0337(18) 0.0339(18) -0.0026(15) -0.0045(15) 0.0039(16)

loop_
_atom_type_symbol
_atom_type_description
_atom_type_scat_dispersion_real
_atom_type_scat_dispersion_imag
_atom_type_scat_source
C C 0.0033 0.0016 'International Tables Vol C Tables 4.2.6.8 and 6.1.1.4'
H H 0.0000 0.0000 'International Tables Vol C Tables 4.2.6.8 and 6.1.1.4'
N N 0.0061 0.0033 'International Tables Vol C Tables 4.2.6.8 and 6.1.1.4'
S S 0.1246 0.1234 'International Tables Vol C Tables 4.2.6.8 and 6.1.1.4'
Ni Ni 0.3393 1.1124 'International Tables Vol C Tables 4.2.6.8 and 6.1.1.4'

loop_
_geom_angle_atom_site_label_1
_geom_angle_atom_site_label_2
_geom_angle_atom_site_label_3
_geom_angle
_geom_angle_site_symmetry_1
_geom_angle_site_symmetry_3
_geom_angle_publ_flag
S1 Ni1 S1 180.0 . 2_756 ?
S2 Ni1 S1 92.62(3) . . ?
S2 Ni1 S1 92.62(3) 2_756 2_756 ?
S2 Ni1 S1 87.38(3) 2_756 . ?
S2 Ni1 S1 87.38(3) . 2_756 ?
S2 Ni1 S2 180.00(4) . 2_756 ?
S3 Ni2 S3 180.0 . 2_557 ?
S4 Ni2 S3 87.33(3) 2_557 . ?
S4 Ni2 S3 92.67(3) 2_557 2_557 ?
S4 Ni2 S3 92.67(3) . . ?
S4 Ni2 S3 87.33(3) . 2_557 ?
S4 Ni2 S4 180.0 . 2_557 ?
C2 S1 Ni1 102.79(11) . . ?
C3 S2 Ni1 102.53(10) . . ?
C6 S3 Ni2 102.83(10) . . ?
C7 S4 Ni2 103.07(11) . . ?
C9 N5 C14 119.0(3) . . ?
C13 N5 C9 119.9(3) . . ?
C13 N5 C14 121.1(2) . . ?
C18 N6 C22 120.5(3) . . ?
C18 N6 C23 118.8(3) . . ?
C22 N6 C23 120.7(2) . . ?
N1 C1 C2 178.1(3) . . ?
C1 C2 S1 118.0(2) . . ?
C3 C2 S1 120.6(2) . . ?
C3 C2 C1 121.4(3) . . ?
C2 C3 S2 121.2(2) . . ?
C2 C3 C4 120.4(3) . . ?
C4 C3 S2 118.4(2) . . ?
N2 C4 C3 179.0(3) . . ?
N3 C5 C6 177.6(4) . . ?
C5 C6 S3 118.1(2) . . ?
C7 C6 S3 121.1(2) . . ?
C7 C6 C5 120.6(3) . . ?
C6 C7 S4 120.2(2) . . ?
C6 C7 C8 121.9(3) . . ?
C8 C7 S4 117.9(2) . . ?
N4 C8 C7 177.3(3) . . ?
N5 C9 H9 119.7 . . ?
N5 C9 C10 120.7(3) . . ?
C10 C9 H9 119.7 . . ?
C9 C10 H10 119.5 . . ?
C9 C10 C11 120.9(3) . . ?
C11 C10 H10 119.5 . . ?
C10 C11 C11 121.4(3) . 2_567 ?
C10 C11 C12 117.1(3) . . ?
C12 C11 C11 121.5(4) . 2_567 ?
C11 C12 H12 120.0 . . ?
C13 C12 C11 120.0(3) . . ?
C13 C12 H12 120.0 . . ?
N5 C13 C12 121.4(3) . . ?
N5 C13 H13 119.3 . . ?
C12 C13 H13 119.3 . . ?
N5 C14 H14A 108.9 . . ?
N5 C14 H14B 108.9 . . ?
N5 C14 C15 113.5(3) . . ?
H14A C14 H14B 107.7 . . ?
C15 C14 H14A 108.9 . . ?
C15 C14 H14B 108.9 . . ?
C14 C15 H15A 109.8 . . ?
C14 C15 H15B 109.8 . . ?
C14 C15 C16 109.4(3) . . ?
H15A C15 H15B 108.2 . . ?
C16 C15 H15A 109.8 . . ?
C16 C15 H15B 109.8 . . ?
C15 C16 H16A 109.1 . . ?
C15 C16 H16B 109.1 . . ?
H16A C16 H16B 107.8 . . ?
C17 C16 C15 112.5(3) . . ?
C17 C16 H16A 109.1 . . ?
C17 C16 H16B 109.1 . . ?
C16 C17 H17A 109.5 . . ?
C16 C17 H17B 109.5 . . ?
C16 C17 H17C 109.5 . . ?
H17A C17 H17B 109.5 . . ?
H17A C17 H17C 109.5 . . ?
H17B C17 H17C 109.5 . . ?
N6 C18 H18 119.6 . . ?
N6 C18 C19 120.8(3) . . ?
C19 C18 H18 119.6 . . ?
C18 C19 H19 119.7 . . ?
C18 C19 C20 120.5(3) . . ?
C20 C19 H19 119.7 . . ?
C19 C20 C20 121.4(3) . 2_566 ?
C19 C20 C21 117.3(3) . . ?
C21 C20 C20 121.3(4) . 2_566 ?
C20 C21 H21 119.7 . . ?
C22 C21 C20 120.5(3) . . ?
C22 C21 H21 119.7 . . ?
N6 C22 C21 120.4(3) . . ?
N6 C22 H22 119.8 . . ?
C21 C22 H22 119.8 . . ?
N6 C23 H23A 109.4 . . ?
N6 C23 H23B 109.4 . . ?
N6 C23 C24 111.0(2) . . ?
H23A C23 H23B 108.0 . . ?
C24 C23 H23A 109.4 . . ?
C24 C23 H23B 109.4 . . ?
C23 C24 H24A 108.7 . . ?
C23 C24 H24B 108.7 . . ?
H24A C24 H24B 107.6 . . ?
C25 C24 C23 114.0(3) . . ?
C25 C24 H24A 108.7 . . ?
C25 C24 H24B 108.7 . . ?
C24 C25 H25A 109.3 . . ?
C24 C25 H25B 109.3 . . ?
H25A C25 H25B 108.0 . . ?
C26 C25 C24 111.6(3) . . ?
C26 C25 H25A 109.3 . . ?
C26 C25 H25B 109.3 . . ?
C25 C26 H26A 109.5 . . ?
C25 C26 H26B 109.5 . . ?
C25 C26 H26C 109.5 . . ?
H26A C26 H26B 109.5 . . ?
H26A C26 H26C 109.5 . . ?
H26B C26 H26C 109.5 . . ?

loop_
_geom_bond_atom_site_label_1
_geom_bond_atom_site_label_2
_geom_bond_distance
_geom_bond_site_symmetry_2
_geom_bond_publ_flag
Ni1 S1 2.1773(8) 2_756 ?
Ni1 S1 2.1773(8) . ?
Ni1 S2 2.1764(7) 2_756 ?
Ni1 S2 2.1763(7) . ?
Ni2 S3 2.1734(7) . ?
Ni2 S3 2.1735(7) 2_557 ?
Ni2 S4 2.1691(8) . ?
Ni2 S4 2.1691(8) 2_557 ?
S1 C2 1.737(3) . ?
S2 C3 1.738(3) . ?
S3 C6 1.730(3) . ?
S4 C7 1.739(3) . ?
N1 C1 1.149(4) . ?
N2 C4 1.151(4) . ?
N3 C5 1.149(4) . ?
N4 C8 1.151(4) . ?
N5 C9 1.345(4) . ?
N5 C13 1.341(4) . ?
N5 C14 1.480(4) . ?
N6 C18 1.343(4) . ?
N6 C22 1.348(4) . ?
N6 C23 1.493(4) . ?
C1 C2 1.432(4) . ?
C2 C3 1.365(4) . ?
C3 C4 1.436(4) . ?
C5 C6 1.432(4) . ?
C6 C7 1.370(4) . ?
C7 C8 1.427(5) . ?
C9 H9 0.9500 . ?
C9 C10 1.374(4) . ?
C10 H10 0.9500 . ?
C10 C11 1.378(4) . ?
C11 C11 1.488(6) 2_567 ?
C11 C12 1.403(4) . ?
C12 H12 0.9500 . ?
C12 C13 1.369(4) . ?
C13 H13 0.9500 . ?
C14 H14A 0.9900 . ?
C14 H14B 0.9900 . ?
C14 C15 1.513(4) . ?
C15 H15A 0.9900 . ?
C15 H15B 0.9900 . ?
C15 C16 1.532(4) . ?
C16 H16A 0.9900 . ?
C16 H16B 0.9900 . ?
C16 C17 1.516(4) . ?
C17 H17A 0.9800 . ?
C17 H17B 0.9800 . ?
C17 H17C 0.9800 . ?
C18 H18 0.9500 . ?
C18 C19 1.374(4) . ?
C19 H19 0.9500 . ?
C19 C20 1.386(4) . ?
C20 C20 1.489(6) 2_566 ?
C20 C21 1.398(4) . ?
C21 H21 0.9500 . ?
C21 C22 1.374(4) . ?
C22 H22 0.9500 . ?
C23 H23A 0.9900 . ?
C23 H23B 0.9900 . ?
C23 C24 1.525(4) . ?
C24 H24A 0.9900 . ?
C24 H24B 0.9900 . ?
C24 C25 1.522(4) . ?
C25 H25A 0.9900 . ?
C25 H25B 0.9900 . ?
C25 C26 1.516(4) . ?
C26 H26A 0.9800 . ?
C26 H26B 0.9800 . ?
C26 H26C 0.9800 . ?

loop_
_geom_torsion_atom_site_label_1
_geom_torsion_atom_site_label_2
_geom_torsion_atom_site_label_3
_geom_torsion_atom_site_label_4
_geom_torsion
_geom_torsion_site_symmetry_1
_geom_torsion_site_symmetry_2
_geom_torsion_site_symmetry_3
_geom_torsion_site_symmetry_4
_geom_torsion_publ_flag
Ni1 S1 C2 C1 -176.2(2) . . . . ?
Ni1 S1 C2 C3 3.7(3) . . . . ?
Ni1 S2 C3 C2 -4.0(3) . . . . ?
Ni1 S2 C3 C4 175.9(2) . . . . ?
Ni2 S3 C6 C5 172.6(2) . . . . ?
Ni2 S3 C6 C7 -2.9(3) . . . . ?
Ni2 S4 C7 C6 -2.6(3) . . . . ?
Ni2 S4 C7 C8 179.1(2) . . . . ?
S1 C2 C3 S2 0.3(4) . . . . ?
S1 C2 C3 C4 -179.6(2) . . . . ?
S3 C6 C7 S4 3.9(4) . . . . ?
S3 C6 C7 C8 -177.9(2) . . . . ?
N5 C9 C10 C11 -1.1(5) . . . . ?
N5 C14 C15 C16 179.5(2) . . . . ?
N6 C18 C19 C20 -0.7(5) . . . . ?
N6 C23 C24 C25 69.9(3) . . . . ?
C1 C2 C3 S2 -179.9(2) . . . . ?
C1 C2 C3 C4 0.2(5) . . . . ?
C5 C6 C7 S4 -171.5(2) . . . . ?
C5 C6 C7 C8 6.7(5) . . . . ?
C9 N5 C13 C12 2.9(5) . . . . ?
C9 N5 C14 C15 83.7(3) . . . . ?
C9 C10 C11 C11 -177.2(3) . . . 2_567 ?
C9 C10 C11 C12 1.8(5) . . . . ?
C10 C11 C12 C13 -0.3(5) . . . . ?
C11 C11 C12 C13 178.7(3) 2_567 . . . ?
C11 C12 C13 N5 -2.1(5) . . . . ?
C13 N5 C9 C10 -1.3(5) . . . . ?
C13 N5 C14 C15 -98.4(3) . . . . ?
C14 N5 C9 C10 176.6(3) . . . . ?
C14 N5 C13 C12 -175.0(3) . . . . ?
C14 C15 C16 C17 179.6(3) . . . . ?
C18 N6 C22 C21 -0.8(4) . . . . ?
C18 N6 C23 C24 79.3(3) . . . . ?
C18 C19 C20 C20 179.9(3) . . . 2_566 ?
C18 C19 C20 C21 -1.0(5) . . . . ?
C19 C20 C21 C22 1.8(4) . . . . ?
C20 C20 C21 C22 -179.1(3) 2_566 . . . ?
C20 C21 C22 N6 -0.9(5) . . . . ?
C22 N6 C18 C19 1.6(5) . . . . ?
C22 N6 C23 C24 -100.3(3) . . . . ?
C23 N6 C18 C19 -178.0(3) . . . . ?
C23 N6 C22 C21 178.8(3) . . . . ?
C23 C24 C25 C26 179.9(3) . . . . ?
